data_4038082
loop_
_publ_author_name
'Han, Pan'
'Mao, Zhuo-Ya'
'Li, Ming'
'Si, Chang-Mei'
'Wei, Bang-Guo'
'Lin, Guo-Qiang'

_publ_section_title
;
 Synthesis of Amide Enol Carbamates and Carbonates through
 Cu(OTf)<sub>2</sub>-Catalyzed Reactions of Ynamides with <i>t</i>-Butyl
 Carbamates/Carbonates.
;
_journal_issue 7
_journal_name_full 'The Journal of organic chemistry'
_journal_page_first 4740
_journal_page_last 4752
_journal_paper_doi 10.1021/acs.joc.9b03512
_journal_volume 85
_journal_year 2020
_chemical_formula_sum 'C28 H28 Br N2 O5 S'
_chemical_formula_weight 584.49
_space_group_crystal_system triclinic
_space_group_IT_number 2
_space_group_name_Hall '-P 1'
_space_group_name_H-M_alt 'P -1'
_atom_sites_solution_hydrogens mixed
_cell_angle_alpha 73.900(4)
_cell_angle_beta 73.965(4)
_cell_angle_gamma 79.977(4)
_cell_formula_units_Z 2
_cell_length_a 8.3713(10)
_cell_length_b 12.9078(15)
_cell_length_c 13.4996(15)
_cell_measurement_reflns_used 9888
_cell_measurement_temperature 274.(2)
_cell_measurement_theta_max 69.0594
_cell_measurement_theta_min 3.5840
_cell_volume 1339.4(3)
_computing_cell_refinement 'SAINT V8.38A (Bruker AXS Inc., 2017)'
_computing_data_reduction 'SAINT V8.38A (Bruker AXS Inc., 2017)'
_computing_molecular_graphics 'shelXle (C.B. Huebschle, rev 924)'
_computing_structure_refinement 'SHELXL-2018/3 (Sheldrick, 2018)'
_computing_structure_solution 'SHELXT 2014/5 (Sheldrick, 2014)'
_diffrn_ambient_temperature 274.(2)
_diffrn_detector_area_resol_mean 7.3910
_diffrn_measured_fraction_theta_full 0.961
_diffrn_measured_fraction_theta_max 0.961
_diffrn_measurement_device_type 'd8 venture'
_diffrn_radiation_type 'cu k\a'
_diffrn_radiation_wavelength 1.54178
_diffrn_reflns_av_R_equivalents 0.0407
_diffrn_reflns_av_unetI/netI 0.0395
_diffrn_reflns_limit_h_max 10
_diffrn_reflns_limit_h_min -10
_diffrn_reflns_limit_k_max 15
_diffrn_reflns_limit_k_min -15
_diffrn_reflns_limit_l_max 15
_diffrn_reflns_limit_l_min -16
_diffrn_reflns_number 18284
_diffrn_reflns_theta_full 69.08
_diffrn_reflns_theta_max 69.08
_diffrn_reflns_theta_min 3.58
_exptl_absorpt_coefficient_mu 3.161
_exptl_absorpt_correction_T_max 0.76
_exptl_absorpt_correction_T_min 0.53
_exptl_absorpt_correction_type multi-scan
_exptl_absorpt_process_details
;
SADABS-2016/2 - Bruker AXS area detector scaling and absorption correction
;
_exptl_crystal_colour 'clear light colourless'
_exptl_crystal_density_diffrn 1.449
_exptl_crystal_density_method 'not measured'
_exptl_crystal_description block
_exptl_crystal_F_000 602
_exptl_crystal_size_max 0.310
_exptl_crystal_size_mid 0.170
_exptl_crystal_size_min 0.090
_refine_diff_density_max 0.624
_refine_diff_density_min -0.762
_refine_ls_extinction_method none
_refine_ls_goodness_of_fit_ref 1.061
_refine_ls_hydrogen_treatment mixed
_refine_ls_matrix_type full
_refine_ls_number_parameters 339
_refine_ls_number_reflns 4798
_refine_ls_number_restraints 0
_refine_ls_restrained_S_all 1.061
_refine_ls_R_factor_all 0.0486
_refine_ls_R_factor_gt 0.0472
_refine_ls_shift/su_max 0.000
_refine_ls_shift/su_mean 0.000
_refine_ls_structure_factor_coef Fsqd
_refine_ls_weighting_details 'w=1/[\s^2^(Fo^2^)+(0.0421P)^2^+1.2776P] where P=(Fo^2^+2Fc^2^)/3'
_refine_ls_weighting_scheme calc
_refine_ls_wR_factor_gt 0.1154
_refine_ls_wR_factor_ref 0.1178
_reflns_number_gt 4608
_reflns_number_total 4798
_reflns_threshold_expression 'I > 2\s(I)'
_cod_data_source_file jo9b03512_si_002.cif
_cod_data_source_block 20190720ASCM110
_cod_depositor_comments
;
The following automatic conversions were performed:

data item '_exptl_absorpt_correction_type' value 'Multi-Scan' was
changed to 'multi-scan' in accordance with the
/home/data/users/saulius/crontab/automatic-downloads/rss-feeds/ACS/lib/dictionaries/cif_core.dic
dictionary named 'cif_core.dic' version 2.4.2 last updated on
2011-04-26.

Automatic conversion script
Id: cif_fix_values 7556 2019-12-06 15:28:31Z antanas 

 Adding full bibliography for 4038081--4038082.cif.
;
_cod_database_code 4038082

loop_
_space_group_symop_operation_xyz
'x, y, z'
'-x, -y, -z'

loop_
_atom_site_type_symbol
_atom_site_label
_atom_site_fract_x
_atom_site_fract_y
_atom_site_fract_z
_atom_site_U_iso_or_equiv
_atom_site_adp_type
_atom_site_calc_flag
_atom_site_refinement_flags_adp
_atom_site_refinement_flags_occupancy
_atom_site_refinement_flags_posn
_atom_site_occupancy
_atom_site_disorder_assembly
_atom_site_disorder_group
S S1 0.85188(7) 0.85188(4) 0.41395(4) 0.03519(16) Uani d . . . 1 . .
Br Br1 0.72839(6) 0.60512(4) -0.01160(3) 0.0960(2) Uani d . . . 1 . .
O O1 0.4822(2) 0.81869(13) 0.54638(12) 0.0381(4) Uani d . . . 1 . .
O O2 1.0181(2) 0.81517(15) 0.36405(14) 0.0453(4) Uani d . . . 1 . .
O O3 0.5506(2) 0.67575(13) 0.67674(13) 0.0420(4) Uani d . . . 1 . .
O O4 0.2335(2) 0.74927(17) 0.87070(15) 0.0530(5) Uani d . . . 1 . .
O O5 0.7575(3) 0.94050(13) 0.35686(13) 0.0451(4) Uani d . . . 1 . .
N N1 0.7415(2) 0.74808(14) 0.44692(14) 0.0315(4) Uani d . . . 1 . .
N N2 0.4048(3) 0.83275(19) 0.71281(16) 0.0399(5) Uani d . . . 1 . .
H H29 0.360(4) 0.886(3) 0.689(2) 0.045(9) Uiso d . . . 1 . .
C C1 0.8679(4) 0.9475(3) 0.8242(2) 0.0540(7) Uani d . . . 1 . .
H H4 0.871937 1.023699 0.813969 0.081 Uiso calc U . R 1 . .
H H1 0.964506 0.907793 0.847393 0.081 Uiso calc U . R 1 . .
H H3 0.768676 0.925406 0.876996 0.081 Uiso calc U . R 1 . .
C C2 0.8655(3) 0.9248(2) 0.72096(19) 0.0412(5) Uani d . . . 1 . .
C C3 0.9754(3) 0.8434(2) 0.6825(2) 0.0453(6) Uani d . . . 1 . .
H H8 1.051086 0.80234 0.721003 0.054 Uiso calc U . R 1 . .
C C4 0.9740(3) 0.8223(2) 0.5881(2) 0.0433(6) Uani d . . . 1 . .
H H7 1.04945 0.768256 0.562542 0.052 Uiso calc U . R 1 . .
C C5 0.8588(3) 0.88257(18) 0.53138(18) 0.0344(5) Uani d . . . 1 . .
C C6 0.5660(3) 0.76679(17) 0.46540(17) 0.0329(5) Uani d . . . 1 . .
C C7 0.4854(3) 0.76666(19) 0.65049(17) 0.0349(5) Uani d . . . 1 . .
C C8 0.3835(3) 0.8010(2) 0.82606(18) 0.0402(5) Uani d . . . 1 . .
H H23 0.478607 0.749733 0.843525 0.048 Uiso calc U . R 1 . .
C C9 0.3727(4) 0.8985(2) 0.8678(2) 0.0473(6) Uani d . . . 1 . .
H H22 0.282665 0.9511 0.846989 0.057 Uiso calc U . R 1 . .
H H21 0.476256 0.931894 0.837518 0.057 Uiso calc U . R 1 . .
C C10 0.3410(4) 0.8664(3) 0.9883(2) 0.0634(8) Uani d . . . 1 . .
H H17 0.437797 0.821475 1.008848 0.076 Uiso calc U . R 1 . .
H H16 0.32345 0.93087 1.015087 0.076 Uiso calc U . R 1 . .
C C11 0.1890(5) 0.8046(3) 1.0358(2) 0.0679(9) Uani d . . . 1 . .
H H2 0.089512 0.852772 1.024566 0.082 Uiso calc U . R 1 . .
H H18 0.177124 0.776922 1.111755 0.082 Uiso calc U . R 1 . .
C C12 0.7543(3) 0.9853(2) 0.6620(2) 0.0433(6) Uani d . . . 1 . .
H H5 0.681931 1.041283 0.686196 0.052 Uiso calc U . R 1 . .
C C13 0.7486(3) 0.96443(19) 0.5683(2) 0.0411(5) Uani d . . . 1 . .
H H6 0.671718 1.004846 0.530379 0.049 Uiso calc U . R 1 . .
C C14 0.8225(3) 0.63637(18) 0.48504(17) 0.0338(5) Uani d . . . 1 . .
H H14 0.747415 0.599009 0.548559 0.041 Uiso calc U . R 1 . .
H H15 0.923547 0.642119 0.504124 0.041 Uiso calc U . R 1 . .
C C15 0.8661(3) 0.56985(17) 0.40371(17) 0.0322(5) Uani d . . . 1 . .
C C16 0.7626(3) 0.4966(2) 0.4074(2) 0.0471(6) Uani d . . . 1 . .
H H9 0.666008 0.486623 0.461789 0.057 Uiso calc U . R 1 . .
C C17 0.8004(4) 0.4370(2) 0.3307(3) 0.0627(8) Uani d . . . 1 . .
H H10 0.728074 0.3887 0.333314 0.075 Uiso calc U . R 1 . .
C C18 0.9426(5) 0.4493(3) 0.2521(2) 0.0644(9) Uani d . . . 1 . .
H H13 0.967217 0.410087 0.200461 0.077 Uiso calc U . R 1 . .
C C19 1.0503(5) 0.5201(2) 0.2493(2) 0.0639(9) Uani d . . . 1 . .
H H11 1.149474 0.526947 0.196838 0.077 Uiso calc U . R 1 . .
C C20 1.0120(4) 0.5809(2) 0.3235(2) 0.0502(7) Uani d . . . 1 . .
H H12 1.084306 0.629651 0.32002 0.06 Uiso calc U . R 1 . .
C C21 0.2075(5) 0.7115(3) 0.9845(2) 0.0654(8) Uani d . . . 1 . .
H H20 0.301525 0.66034 1.001182 0.078 Uiso calc U . R 1 . .
H H19 0.107632 0.674009 1.013097 0.078 Uiso calc U . R 1 . .
C C22 0.4743(3) 0.7473(2) 0.40736(18) 0.0376(5) Uani d . . . 1 . .
H H24 0.359059 0.754542 0.434109 0.045 Uiso calc U . R 1 . .
C C23 0.5352(3) 0.71577(19) 0.30576(19) 0.0376(5) Uani d . . . 1 . .
C C24 0.6656(3) 0.7617(2) 0.2267(2) 0.0452(6) Uani d . . . 1 . .
H H25 0.71655 0.815022 0.237034 0.054 Uiso calc U . R 1 . .
C C25 0.7211(4) 0.7292(3) 0.1324(2) 0.0548(7) Uani d . . . 1 . .
H H28 0.808386 0.760865 0.079526 0.066 Uiso calc U . R 1 . .
C C26 0.6470(4) 0.6504(3) 0.1175(2) 0.0567(8) Uani d . . . 1 . .
C C27 0.5151(5) 0.6043(3) 0.1929(3) 0.0660(9) Uani d . . . 1 . .
H H26 0.464721 0.551285 0.181517 0.079 Uiso calc U . R 1 . .
C C28 0.4589(4) 0.6384(3) 0.2863(2) 0.0572(7) Uani d . . . 1 . .
H H27 0.367918 0.608892 0.337309 0.069 Uiso calc U . R 1 . .

loop_
_atom_site_aniso_label
_atom_site_aniso_U_11
_atom_site_aniso_U_22
_atom_site_aniso_U_33
_atom_site_aniso_U_12
_atom_site_aniso_U_13
_atom_site_aniso_U_23
S1 0.0473(3) 0.0289(3) 0.0292(3) -0.0060(2) -0.0073(2) -0.0074(2)
Br1 0.1071(4) 0.1249(4) 0.0785(3) 0.0368(3) -0.0382(2) -0.0751(3)
O1 0.0480(9) 0.0362(8) 0.0274(7) 0.0072(7) -0.0100(7) -0.0096(6)
O2 0.0473(10) 0.0471(10) 0.0404(9) -0.0128(8) 0.0027(7) -0.0173(8)
O3 0.0509(10) 0.0359(9) 0.0329(8) 0.0038(7) -0.0078(7) -0.0054(7)
O4 0.0548(11) 0.0589(12) 0.0437(10) -0.0088(9) -0.0045(8) -0.0152(9)
O5 0.0741(12) 0.0276(8) 0.0341(8) -0.0034(8) -0.0193(8) -0.0034(7)
N1 0.0384(10) 0.0243(9) 0.0315(9) 0.0012(7) -0.0121(8) -0.0056(7)
N2 0.0491(12) 0.0368(11) 0.0311(10) 0.0051(10) -0.0100(9) -0.0093(9)
C1 0.0659(18) 0.0608(17) 0.0406(14) -0.0093(14) -0.0104(13) -0.0215(13)
C2 0.0487(14) 0.0420(13) 0.0351(12) -0.0132(11) -0.0064(10) -0.0111(10)
C3 0.0449(14) 0.0512(15) 0.0453(14) 0.0003(11) -0.0178(11) -0.0170(12)
C4 0.0404(13) 0.0484(14) 0.0457(13) 0.0008(11) -0.0113(11) -0.0212(11)
C5 0.0409(12) 0.0318(11) 0.0314(11) -0.0077(9) -0.0062(9) -0.0092(9)
C6 0.0408(12) 0.0279(11) 0.0279(10) 0.0036(9) -0.0092(9) -0.0067(8)
C7 0.0376(12) 0.0371(12) 0.0292(11) -0.0034(10) -0.0078(9) -0.0074(9)
C8 0.0430(13) 0.0456(14) 0.0299(11) -0.0006(10) -0.0066(10) -0.0104(10)
C9 0.0560(15) 0.0487(15) 0.0363(13) -0.0060(12) -0.0043(11) -0.0152(11)
C10 0.076(2) 0.075(2) 0.0467(16) 0.0056(17) -0.0185(15) -0.0306(15)
C11 0.082(2) 0.075(2) 0.0329(14) 0.0037(17) 0.0018(14) -0.0125(14)
C12 0.0552(15) 0.0324(12) 0.0428(13) -0.0017(11) -0.0093(11) -0.0141(10)
C13 0.0546(15) 0.0287(11) 0.0409(13) -0.0006(10) -0.0154(11) -0.0084(10)
C14 0.0380(12) 0.0285(11) 0.0324(11) 0.0022(9) -0.0109(9) -0.0043(9)
C15 0.0348(11) 0.0245(10) 0.0329(11) 0.0034(8) -0.0094(9) -0.0024(8)
C16 0.0423(13) 0.0383(13) 0.0588(16) -0.0045(11) -0.0050(12) -0.0158(12)
C17 0.0689(19) 0.0470(16) 0.084(2) -0.0044(14) -0.0239(17) -0.0311(16)
C18 0.095(2) 0.0491(17) 0.0490(16) 0.0105(16) -0.0170(16) -0.0235(13)
C19 0.082(2) 0.0444(16) 0.0456(15) 0.0016(15) 0.0134(15) -0.0128(13)
C20 0.0495(15) 0.0364(13) 0.0529(15) -0.0042(11) 0.0056(12) -0.0101(11)
C21 0.070(2) 0.0618(19) 0.0474(16) -0.0082(16) 0.0055(14) -0.0049(14)
C22 0.0371(12) 0.0403(13) 0.0344(11) 0.0006(10) -0.0101(9) -0.0085(10)
C23 0.0412(12) 0.0382(12) 0.0356(12) 0.0048(10) -0.0168(10) -0.0106(10)
C24 0.0490(14) 0.0520(15) 0.0386(13) -0.0039(12) -0.0127(11) -0.0161(11)
C25 0.0479(15) 0.078(2) 0.0424(14) 0.0014(14) -0.0102(12) -0.0258(14)
C26 0.0668(18) 0.0645(18) 0.0478(15) 0.0191(15) -0.0279(14) -0.0296(14)
C27 0.099(3) 0.0569(18) 0.0612(19) -0.0078(17) -0.0418(19) -0.0226(15)
C28 0.0710(19) 0.0651(19) 0.0455(15) -0.0202(15) -0.0237(14) -0.0116(13)

loop_
_atom_type_symbol
_atom_type_description
_atom_type_scat_dispersion_real
_atom_type_scat_dispersion_imag
_atom_type_scat_source
C C 0.0181 0.0091 'International Tables Vol C Tables 4.2.6.8 and 6.1.1.4'
H H 0.0000 0.0000 'International Tables Vol C Tables 4.2.6.8 and 6.1.1.4'
N N 0.0311 0.0180 'International Tables Vol C Tables 4.2.6.8 and 6.1.1.4'
O O 0.0492 0.0322 'International Tables Vol C Tables 4.2.6.8 and 6.1.1.4'
S S 0.3331 0.5567 'International Tables Vol C Tables 4.2.6.8 and 6.1.1.4'
Br Br -0.6763 1.2805 'International Tables Vol C Tables 4.2.6.8 and 6.1.1.4'

loop_
_geom_angle_atom_site_label_1
_geom_angle_atom_site_label_2
_geom_angle_atom_site_label_3
_geom_angle_site_symmetry_1
_geom_angle_site_symmetry_3
_geom_angle
_geom_angle_publ_flag
O2 S1 O5 . . 120.52(11) ?
O2 S1 N1 . . 106.36(10) ?
O5 S1 N1 . . 105.15(10) ?
O2 S1 C5 . . 107.82(11) ?
O5 S1 C5 . . 108.45(11) ?
N1 S1 C5 . . 107.97(10) ?
C7 O1 C6 . . 119.23(17) ?
C8 O4 C21 . . 110.5(2) ?
C6 N1 C14 . . 119.68(18) ?
C6 N1 S1 . . 119.41(15) ?
C14 N1 S1 . . 118.85(15) ?
C7 N2 C8 . . 122.1(2) ?
C7 N2 H29 . . 119.(2) ?
C8 N2 H29 . . 119.(2) ?
C2 C1 H4 . . 109.5 ?
C2 C1 H1 . . 109.5 ?
H4 C1 H1 . . 109.5 ?
C2 C1 H3 . . 109.5 ?
H4 C1 H3 . . 109.5 ?
H1 C1 H3 . . 109.5 ?
C12 C2 C3 . . 118.5(2) ?
C12 C2 C1 . . 120.8(2) ?
C3 C2 C1 . . 120.7(2) ?
C4 C3 C2 . . 121.0(2) ?
C4 C3 H8 . . 119.5 ?
C2 C3 H8 . . 119.5 ?
C3 C4 C5 . . 119.5(2) ?
C3 C4 H7 . . 120.3 ?
C5 C4 H7 . . 120.3 ?
C13 C5 C4 . . 120.3(2) ?
C13 C5 S1 . . 120.31(19) ?
C4 C5 S1 . . 119.34(18) ?
C22 C6 O1 . . 117.0(2) ?
C22 C6 N1 . . 125.8(2) ?
O1 C6 N1 . . 116.93(19) ?
O3 C7 N2 . . 127.7(2) ?
O3 C7 O1 . . 123.5(2) ?
N2 C7 O1 . . 108.8(2) ?
O4 C8 N2 . . 107.5(2) ?
O4 C8 C9 . . 110.7(2) ?
N2 C8 C9 . . 109.9(2) ?
O4 C8 H23 . . 109.5 ?
N2 C8 H23 . . 109.5 ?
C9 C8 H23 . . 109.5 ?
C8 C9 C10 . . 110.3(2) ?
C8 C9 H22 . . 109.6 ?
C10 C9 H22 . . 109.6 ?
C8 C9 H21 . . 109.6 ?
C10 C9 H21 . . 109.6 ?
H22 C9 H21 . . 108.1 ?
C11 C10 C9 . . 110.1(3) ?
C11 C10 H17 . . 109.6 ?
C9 C10 H17 . . 109.6 ?
C11 C10 H16 . . 109.6 ?
C9 C10 H16 . . 109.6 ?
H17 C10 H16 . . 108.2 ?
C10 C11 C21 . . 109.7(3) ?
C10 C11 H2 . . 109.7 ?
C21 C11 H2 . . 109.7 ?
C10 C11 H18 . . 109.7 ?
C21 C11 H18 . . 109.7 ?
H2 C11 H18 . . 108.2 ?
C13 C12 C2 . . 121.5(2) ?
C13 C12 H5 . . 119.2 ?
C2 C12 H5 . . 119.2 ?
C12 C13 C5 . . 119.1(2) ?
C12 C13 H6 . . 120.4 ?
C5 C13 H6 . . 120.4 ?
N1 C14 C15 . . 113.25(17) ?
N1 C14 H14 . . 108.9 ?
C15 C14 H14 . . 108.9 ?
N1 C14 H15 . . 108.9 ?
C15 C14 H15 . . 108.9 ?
H14 C14 H15 . . 107.7 ?
C16 C15 C20 . . 118.5(2) ?
C16 C15 C14 . . 120.7(2) ?
C20 C15 C14 . . 120.9(2) ?
C15 C16 C17 . . 120.8(3) ?
C15 C16 H9 . . 119.6 ?
C17 C16 H9 . . 119.6 ?
C18 C17 C16 . . 120.2(3) ?
C18 C17 H10 . . 119.9 ?
C16 C17 H10 . . 119.9 ?
C17 C18 C19 . . 119.6(3) ?
C17 C18 H13 . . 120.2 ?
C19 C18 H13 . . 120.2 ?
C20 C19 C18 . . 120.5(3) ?
C20 C19 H11 . . 119.8 ?
C18 C19 H11 . . 119.8 ?
C19 C20 C15 . . 120.4(3) ?
C19 C20 H12 . . 119.8 ?
C15 C20 H12 . . 119.8 ?
O4 C21 C11 . . 111.3(3) ?
O4 C21 H20 . . 109.4 ?
C11 C21 H20 . . 109.4 ?
O4 C21 H19 . . 109.4 ?
C11 C21 H19 . . 109.4 ?
H20 C21 H19 . . 108.0 ?
C6 C22 C23 . . 127.2(2) ?
C6 C22 H24 . . 116.4 ?
C23 C22 H24 . . 116.4 ?
C24 C23 C28 . . 118.0(2) ?
C24 C23 C22 . . 122.3(2) ?
C28 C23 C22 . . 119.7(2) ?
C25 C24 C23 . . 120.8(3) ?
C25 C24 H25 . . 119.6 ?
C23 C24 H25 . . 119.6 ?
C26 C25 C24 . . 119.6(3) ?
C26 C25 H28 . . 120.2 ?
C24 C25 H28 . . 120.2 ?
C25 C26 C27 . . 121.5(3) ?
C25 C26 Br1 . . 118.8(3) ?
C27 C26 Br1 . . 119.7(2) ?
C26 C27 C28 . . 118.5(3) ?
C26 C27 H26 . . 120.8 ?
C28 C27 H26 . . 120.8 ?
C27 C28 C23 . . 121.6(3) ?
C27 C28 H27 . . 119.2 ?
C23 C28 H27 . . 119.2 ?

loop_
_geom_bond_atom_site_label_1
_geom_bond_atom_site_label_2
_geom_bond_site_symmetry_2
_geom_bond_distance
_geom_bond_publ_flag
S1 O2 . 1.4298(19) ?
S1 O5 . 1.4352(18) ?
S1 N1 . 1.6491(19) ?
S1 C5 . 1.755(2) ?
Br1 C26 . 1.901(3) ?
O1 C7 . 1.385(3) ?
O1 C6 . 1.398(3) ?
O3 C7 . 1.206(3) ?
O4 C8 . 1.427(3) ?
O4 C21 . 1.443(4) ?
N1 C6 . 1.410(3) ?
N1 C14 . 1.498(3) ?
N2 C7 . 1.332(3) ?
N2 C8 . 1.437(3) ?
N2 H29 . 0.75(3) ?
C1 C2 . 1.507(3) ?
C1 H4 . 0.96 ?
C1 H1 . 0.96 ?
C1 H3 . 0.96 ?
C2 C12 . 1.386(4) ?
C2 C3 . 1.387(4) ?
C3 C4 . 1.378(4) ?
C3 H8 . 0.93 ?
C4 C5 . 1.393(4) ?
C4 H7 . 0.93 ?
C5 C13 . 1.383(3) ?
C6 C22 . 1.332(3) ?
C8 C9 . 1.495(4) ?
C8 H23 . 0.98 ?
C9 C10 . 1.521(4) ?
C9 H22 . 0.97 ?
C9 H21 . 0.97 ?
C10 C11 . 1.512(5) ?
C10 H17 . 0.97 ?
C10 H16 . 0.97 ?
C11 C21 . 1.513(5) ?
C11 H2 . 0.97 ?
C11 H18 . 0.97 ?
C12 C13 . 1.380(4) ?
C12 H5 . 0.93 ?
C13 H6 . 0.93 ?
C14 C15 . 1.506(3) ?
C14 H14 . 0.97 ?
C14 H15 . 0.97 ?
C15 C16 . 1.372(4) ?
C15 C20 . 1.389(3) ?
C16 C17 . 1.393(4) ?
C16 H9 . 0.93 ?
C17 C18 . 1.357(5) ?
C17 H10 . 0.93 ?
C18 C19 . 1.378(5) ?
C18 H13 . 0.93 ?
C19 C20 . 1.376(4) ?
C19 H11 . 0.93 ?
C20 H12 . 0.93 ?
C21 H20 . 0.97 ?
C21 H19 . 0.97 ?
C22 C23 . 1.469(3) ?
C22 H24 . 0.93 ?
C23 C24 . 1.383(4) ?
C23 C28 . 1.391(4) ?
C24 C25 . 1.383(4) ?
C24 H25 . 0.93 ?
C25 C26 . 1.365(5) ?
C25 H28 . 0.93 ?
C26 C27 . 1.371(5) ?
C27 C28 . 1.383(4) ?
C27 H26 . 0.93 ?
C28 H27 . 0.93 ?

loop_
_geom_torsion_atom_site_label_1
_geom_torsion_atom_site_label_2
_geom_torsion_atom_site_label_3
_geom_torsion_atom_site_label_4
_geom_torsion_site_symmetry_1
_geom_torsion_site_symmetry_2
_geom_torsion_site_symmetry_3
_geom_torsion_site_symmetry_4
_geom_torsion
_geom_torsion_publ_flag
O2 S1 N1 C6 . . . . -159.44(16) ?
O5 S1 N1 C6 . . . . -30.56(19) ?
C5 S1 N1 C6 . . . . 85.06(18) ?
O2 S1 N1 C14 . . . . 36.94(18) ?
O5 S1 N1 C14 . . . . 165.82(16) ?
C5 S1 N1 C14 . . . . -78.56(18) ?
C12 C2 C3 C4 . . . . -0.3(4) ?
C1 C2 C3 C4 . . . . -179.9(3) ?
C2 C3 C4 C5 . . . . -1.0(4) ?
C3 C4 C5 C13 . . . . 1.3(4) ?
C3 C4 C5 S1 . . . . -177.5(2) ?
O2 S1 C5 C13 . . . . 148.20(19) ?
O5 S1 C5 C13 . . . . 16.2(2) ?
N1 S1 C5 C13 . . . . -97.3(2) ?
O2 S1 C5 C4 . . . . -33.0(2) ?
O5 S1 C5 C4 . . . . -165.07(19) ?
N1 S1 C5 C4 . . . . 81.5(2) ?
C7 O1 C6 C22 . . . . 119.7(2) ?
C7 O1 C6 N1 . . . . -65.4(3) ?
C14 N1 C6 C22 . . . . -81.7(3) ?
S1 N1 C6 C22 . . . . 114.8(2) ?
C14 N1 C6 O1 . . . . 103.9(2) ?
S1 N1 C6 O1 . . . . -59.5(2) ?
C8 N2 C7 O3 . . . . -0.6(4) ?
C8 N2 C7 O1 . . . . 178.6(2) ?
C6 O1 C7 O3 . . . . -3.7(3) ?
C6 O1 C7 N2 . . . . 177.1(2) ?
C21 O4 C8 N2 . . . . 177.9(2) ?
C21 O4 C8 C9 . . . . -62.0(3) ?
C7 N2 C8 O4 . . . . -88.4(3) ?
C7 N2 C8 C9 . . . . 151.0(2) ?
O4 C8 C9 C10 . . . . 58.4(3) ?
N2 C8 C9 C10 . . . . 177.0(2) ?
C8 C9 C10 C11 . . . . -53.8(3) ?
C9 C10 C11 C21 . . . . 52.6(4) ?
C3 C2 C12 C13 . . . . 1.5(4) ?
C1 C2 C12 C13 . . . . -178.9(2) ?
C2 C12 C13 C5 . . . . -1.3(4) ?
C4 C5 C13 C12 . . . . -0.1(4) ?
S1 C5 C13 C12 . . . . 178.62(19) ?
C6 N1 C14 C15 . . . . 91.0(2) ?
S1 N1 C14 C15 . . . . -105.4(2) ?
N1 C14 C15 C16 . . . . -98.0(3) ?
N1 C14 C15 C20 . . . . 82.2(3) ?
C20 C15 C16 C17 . . . . -1.9(4) ?
C14 C15 C16 C17 . . . . 178.3(2) ?
C15 C16 C17 C18 . . . . 1.3(5) ?
C16 C17 C18 C19 . . . . 0.7(5) ?
C17 C18 C19 C20 . . . . -2.0(5) ?
C18 C19 C20 C15 . . . . 1.4(5) ?
C16 C15 C20 C19 . . . . 0.6(4) ?
C14 C15 C20 C19 . . . . -179.7(3) ?
C8 O4 C21 C11 . . . . 61.4(3) ?
C10 C11 C21 O4 . . . . -56.7(4) ?
O1 C6 C22 C23 . . . . 166.1(2) ?
N1 C6 C22 C23 . . . . -8.2(4) ?
C6 C22 C23 C24 . . . . -41.0(4) ?
C6 C22 C23 C28 . . . . 140.0(3) ?
C28 C23 C24 C25 . . . . -1.8(4) ?
C22 C23 C24 C25 . . . . 179.2(2) ?
C23 C24 C25 C26 . . . . -0.4(4) ?
C24 C25 C26 C27 . . . . 1.7(5) ?
C24 C25 C26 Br1 . . . . -178.8(2) ?
C25 C26 C27 C28 . . . . -0.8(5) ?
Br1 C26 C27 C28 . . . . 179.7(2) ?
C26 C27 C28 C23 . . . . -1.5(5) ?
C24 C23 C28 C27 . . . . 2.7(4) ?
C22 C23 C28 C27 . . . . -178.3(3) ?
